data_7712915
loop_
_publ_author_name
'Han, Tian'
'Wang, Xiao-Qin'
'Guo, Tong'
'Cao, Hong-Sheng'
'Chen, Wei-Peng'
'He, Ling'

_publ_section_title
;
 Modulation of the magnetic dynamics in two air-stable sulfur-ligated
 dysprosium complexes via polymerization
;
_journal_name_full 'Dalton Transactions'
_journal_paper_doi 10.1039/D3DT00714F
_journal_year 2023
_chemical_formula_moiety 'C20.17 H20.33 Dy N4 Na O6 S4, 1.23(H2 O), 0.77(C H4 O)'
_chemical_formula_sum 'C20.93 H25.87 Dy N4 Na O8 S4'
_chemical_formula_weight 775.28
_space_group_crystal_system monoclinic
_space_group_IT_number 14
_space_group_name_Hall '-P 2yn'
_space_group_name_H-M_alt 'P 1 21/n 1'
_atom_sites_solution_hydrogens mixed
_audit_creation_date 2023-04-13
_audit_creation_method
;
Olex2 1.2
(compiled 2018.05.29 svn.r3508 for OlexSys, GUI svn.r5506)
;
_audit_update_record
;
2023-04-14 deposited with the CCDC.	2023-05-01 downloaded from the CCDC.
;
_cell_angle_alpha 90
_cell_angle_beta 91.676(3)
_cell_angle_gamma 90
_cell_formula_units_Z 4
_cell_length_a 12.7198(11)
_cell_length_b 13.9626(11)
_cell_length_c 15.8515(13)
_cell_measurement_reflns_used 9963
_cell_measurement_temperature 150.00
_cell_measurement_theta_max 27.51
_cell_measurement_theta_min 2.96
_cell_volume 2814.0(4)
_computing_cell_refinement 'SAINT V8.40A (?, 2016)'
_computing_data_collection 'Bruker APEX2'
_computing_data_reduction 'SAINT V8.40A (?, 2016)'
_computing_molecular_graphics 'Olex2 (Dolomanov et al., 2009)'
_computing_publication_material 'Olex2 (Dolomanov et al., 2009)'
_computing_structure_refinement 'ShelXL (Sheldrick, 2015)'
_computing_structure_solution 'SHELXT 2014/5 (Sheldrick, 2014)'
_diffrn_ambient_temperature 150.0
_diffrn_measured_fraction_theta_full 1.000
_diffrn_measured_fraction_theta_max 0.994
_diffrn_measurement_device_type 'Bruker APEX-II CCD'
_diffrn_measurement_method '\f and \w scans'
_diffrn_radiation_type MoK\a
_diffrn_radiation_wavelength 0.71073
_diffrn_reflns_av_R_equivalents 0.0388
_diffrn_reflns_av_unetI/netI 0.0259
_diffrn_reflns_Laue_measured_fraction_full 1.000
_diffrn_reflns_Laue_measured_fraction_max 0.994
_diffrn_reflns_limit_h_max 16
_diffrn_reflns_limit_h_min -16
_diffrn_reflns_limit_k_max 17
_diffrn_reflns_limit_k_min -16
_diffrn_reflns_limit_l_max 20
_diffrn_reflns_limit_l_min -20
_diffrn_reflns_number 39350
_diffrn_reflns_point_group_measured_fraction_full 1.000
_diffrn_reflns_point_group_measured_fraction_max 0.994
_diffrn_reflns_theta_full 25.242
_diffrn_reflns_theta_max 27.526
_diffrn_reflns_theta_min 1.944
_exptl_absorpt_coefficient_mu 3.019
_exptl_absorpt_correction_T_max 0.7456
_exptl_absorpt_correction_T_min 0.6428
_exptl_absorpt_correction_type none
_exptl_absorpt_process_details
'SADABS-2016/2 (Bruker,2016/2) was used for absorption correction. wR2(int) was 0.1112 before and 0.0524 after correction. The Ratio of minimum to maximum transmission is 0.8621. The \l/2 correction factor is Not present.'
_exptl_crystal_colour 'clear light yellow'
_exptl_crystal_colour_lustre clear
_exptl_crystal_colour_modifier light
_exptl_crystal_colour_primary yellow
_exptl_crystal_density_diffrn 1.830
_exptl_crystal_description block
_exptl_crystal_F_000 1538
_exptl_crystal_size_max 0.15
_exptl_crystal_size_mid 0.07
_exptl_crystal_size_min 0.06
_refine_diff_density_max 0.945
_refine_diff_density_min -1.617
_refine_diff_density_rms 0.106
_refine_ls_extinction_method none
_refine_ls_goodness_of_fit_ref 1.104
_refine_ls_hydrogen_treatment mixed
_refine_ls_matrix_type full
_refine_ls_number_parameters 386
_refine_ls_number_reflns 6464
_refine_ls_number_restraints 11
_refine_ls_restrained_S_all 1.106
_refine_ls_R_factor_all 0.0299
_refine_ls_R_factor_gt 0.0254
_refine_ls_shift/su_max 0.002
_refine_ls_shift/su_mean 0.000
_refine_ls_structure_factor_coef Fsqd
_refine_ls_weighting_details 'w=1/[\s^2^(Fo^2^)+(0.0279P)^2^+3.0328P] where P=(Fo^2^+2Fc^2^)/3'
_refine_ls_weighting_scheme calc
_refine_ls_wR_factor_gt 0.0586
_refine_ls_wR_factor_ref 0.0609
_reflns_Friedel_coverage 0.000
_reflns_number_gt 5879
_reflns_number_total 6464
_reflns_threshold_expression 'I > 2\s(I)'
_cod_data_source_file d3dt00714f2.cif
_cod_data_source_block 2b
_cod_database_code 7712915
_shelx_shelxl_version_number 2018/3
_shelx_space_group_comment
;
The symmetry employed for this shelxl refinement is uniquely defined
by the following loop, which should always be used as a source of
symmetry information in preference to the above space-group names.
They are only intended as comments.
;
_shelx_estimated_absorpt_t_max 0.840
_shelx_estimated_absorpt_t_min 0.660
_olex2_refinement_description
;
1. Fixed Uiso
 At 1.2 times of:
  All C(H) groups
 At 1.5 times of:
  All C(H,H,H) groups, All O(H,H) groups, All O(H,H,H) groups
2. Restrained distances
 O8-H8A
 0.86 with sigma of 0.02
3. Rigid bond restraints
 C22, O9, O8
 with sigma for 1-2 distances of 0.02 and sigma for 1-3 distances of 0.04
4. Uiso/Uaniso restraints and constraints
O5 \\sim C21: within 2A with sigma of 0.01 and sigma for terminal atoms of 0.02
5. Rigid body (RIGU) restrains
 C22, O9, O8
 with sigma for 1-2 distances of 0.02 and sigma for 1-3 distances of 0.04
6. Others
 Sof(C21)=Sof(H21A)=Sof(H21B)=Sof(H21C)=1-FVAR(1)
 Sof(H5B)=FVAR(1)
 Sof(O9)=Sof(H9A)=Sof(H9B)=1-FVAR(2)
 Sof(O8)=Sof(C22)=Sof(H22A)=Sof(H22B)=Sof(H22C)=Sof(H8A)=FVAR(2)
7.a Free rotating group:
 O9(H8A,H9A,H9B)
7.b Rotating group:
 O5(H5B,H5A), O6(H6A,H6B)
7.c Me refined with riding coordinates:
 C21(H21A,H21B,H21C)
7.d Aromatic/amide H refined with riding coordinates:
 C2(H2), C3(H3), C4(H4), C5(H5), C7(H7), C8(H8), C9(H9), C10(H10), C12(H12),
 C13(H13), C14(H14), C15(H15), C17(H17), C18(H18), C19(H19), C20(H20)
7.e Idealised Me refined as rotating group:
 C22(H22A,H22B,H22C)
;
_olex2_submission_special_instructions 'No special instructions were received'

loop_
_space_group_symop_operation_xyz
'x, y, z'
'-x+1/2, y+1/2, -z+1/2'
'-x, -y, -z'
'x-1/2, -y-1/2, z-1/2'

loop_
_atom_site_label
_atom_site_type_symbol
_atom_site_fract_x
_atom_site_fract_y
_atom_site_fract_z
_atom_site_U_iso_or_equiv
_atom_site_adp_type
_atom_site_occupancy
_atom_site_site_symmetry_order
_atom_site_calc_flag
_atom_site_refinement_flags_posn
_atom_site_refinement_flags_adp
_atom_site_refinement_flags_occupancy
_atom_site_disorder_assembly
_atom_site_disorder_group
Dy1 Dy 0.58429(2) 0.37020(2) 0.72275(2) 0.01443(5) Uani 1 1 d . . . . .
S1 S 0.71758(5) 0.51046(5) 0.79921(4) 0.02104(14) Uani 1 1 d . . . . .
S2 S 0.52956(5) 0.30797(6) 0.88680(4) 0.02134(15) Uani 1 1 d . . . . .
S3 S 0.39381(5) 0.26969(6) 0.68735(4) 0.02428(15) Uani 1 1 d . . . . .
S4 S 0.43503(6) 0.49281(6) 0.79570(4) 0.02347(15) Uani 1 1 d . . . . .
Na1 Na 0.78317(9) 0.21707(9) 0.65191(7) 0.0217(2) Uani 1 1 d . . . . .
O1 O 0.73978(14) 0.38923(14) 0.64888(11) 0.0181(4) Uani 1 1 d . . . . .
O2 O 0.70367(15) 0.26114(15) 0.78124(11) 0.0218(4) Uani 1 1 d . . . . .
O3 O 0.59921(14) 0.26008(15) 0.61339(11) 0.0199(4) Uani 1 1 d . . . . .
O4 O 0.51462(15) 0.47933(15) 0.62615(11) 0.0205(4) Uani 1 1 d . . . . .
O5 O 0.9599(2) 0.2170(2) 0.69401(19) 0.0467(7) Uani 1 1 d . U . . .
H5B H 1.017169 0.240061 0.665331 0.070 Uiso 0.833(11) 1 d GR . P A 1
H5A H 0.982897 0.155034 0.692280 0.070 Uiso 1 1 d GR . . A .
O6 O 0.82556(18) 0.16765(19) 0.51605(14) 0.0327(5) Uani 1 1 d . . . . .
H6A H 0.841640 0.106884 0.516820 0.049 Uiso 1 1 d GR . . . .
H6B H 0.883125 0.196076 0.501038 0.049 Uiso 1 1 d GR . . . .
N1 N 0.82320(17) 0.44499(17) 0.66757(13) 0.0164(4) Uani 1 1 d . . . . .
N2 N 0.71206(18) 0.22230(17) 0.85854(13) 0.0184(5) Uani 1 1 d . . . . .
N3 N 0.52482(18) 0.21012(18) 0.57043(14) 0.0202(5) Uani 1 1 d . . . . .
N4 N 0.42902(17) 0.53395(17) 0.63138(13) 0.0164(4) Uani 1 1 d . . . . .
C1 C 0.8246(2) 0.5039(2) 0.73641(17) 0.0194(5) Uani 1 1 d . . . . .
C2 C 0.9161(2) 0.5593(2) 0.7498(2) 0.0256(6) Uani 1 1 d . . . . .
H2 H 0.920876 0.600717 0.797323 0.031 Uiso 1 1 calc R . . . .
C3 C 0.9982(2) 0.5552(2) 0.6964(2) 0.0278(6) Uani 1 1 d . . . . .
H3 H 1.058830 0.593610 0.706732 0.033 Uiso 1 1 calc R . . . .
C4 C 0.9927(2) 0.4945(2) 0.6266(2) 0.0272(6) Uani 1 1 d . . . . .
H4 H 1.049133 0.491100 0.588708 0.033 Uiso 1 1 calc R . . . .
C5 C 0.9050(2) 0.4403(2) 0.61396(17) 0.0225(6) Uani 1 1 d . . . . .
H5 H 0.900554 0.398296 0.566843 0.027 Uiso 1 1 calc R . . . .
C6 C 0.6346(2) 0.2363(2) 0.91512(16) 0.0187(5) Uani 1 1 d . . . . .
C7 C 0.6464(2) 0.1901(2) 0.99353(17) 0.0238(6) Uani 1 1 d . . . . .
H7 H 0.593903 0.198117 1.034371 0.029 Uiso 1 1 calc R . . . .
C8 C 0.7321(3) 0.1337(2) 1.01226(19) 0.0270(7) Uani 1 1 d . . . . .
H8 H 0.738311 0.101745 1.065093 0.032 Uiso 1 1 calc R . . . .
C9 C 0.8101(3) 0.1237(2) 0.95305(19) 0.0280(7) Uani 1 1 d . . . . .
H9 H 0.870525 0.085673 0.965400 0.034 Uiso 1 1 calc R . . . .
C10 C 0.7987(2) 0.1692(2) 0.87678(18) 0.0244(6) Uani 1 1 d . . . . .
H10 H 0.852000 0.163355 0.836383 0.029 Uiso 1 1 calc R . . . .
C11 C 0.4242(2) 0.2076(2) 0.59827(18) 0.0216(6) Uani 1 1 d . . . . .
C12 C 0.3515(2) 0.1522(2) 0.5505(2) 0.0288(7) Uani 1 1 d . . . . .
H12 H 0.280984 0.147831 0.568276 0.035 Uiso 1 1 calc R . . . .
C13 C 0.3799(3) 0.1047(3) 0.4794(2) 0.0372(8) Uani 1 1 d . . . . .
H13 H 0.329516 0.067881 0.448160 0.045 Uiso 1 1 calc R . . . .
C14 C 0.4831(3) 0.1106(3) 0.4531(2) 0.0402(9) Uani 1 1 d . . . . .
H14 H 0.503680 0.078740 0.403324 0.048 Uiso 1 1 calc R . . . .
C15 C 0.5549(3) 0.1632(3) 0.50013(19) 0.0301(7) Uani 1 1 d . . . . .
H15 H 0.625919 0.166744 0.483348 0.036 Uiso 1 1 calc R . . . .
C16 C 0.3809(2) 0.5462(2) 0.70711(16) 0.0185(5) Uani 1 1 d . . . . .
C17 C 0.2915(2) 0.6051(2) 0.70708(18) 0.0228(6) Uani 1 1 d . . . . .
H17 H 0.256056 0.614749 0.758329 0.027 Uiso 1 1 calc R . . . .
C18 C 0.2539(2) 0.6491(2) 0.63489(18) 0.0241(6) Uani 1 1 d . . . . .
H18 H 0.193175 0.688581 0.636219 0.029 Uiso 1 1 calc R . . . .
C19 C 0.3058(2) 0.6352(2) 0.55955(17) 0.0211(6) Uani 1 1 d . . . . .
H19 H 0.280903 0.665232 0.509005 0.025 Uiso 1 1 calc R . . . .
C20 C 0.3930(2) 0.5778(2) 0.55944(16) 0.0180(5) Uani 1 1 d . . . . .
H20 H 0.429001 0.568401 0.508405 0.022 Uiso 1 1 calc R . . . .
O7 O 0.6392(2) 0.4749(2) 1.00938(16) 0.0372(6) Uani 1 1 d . . . . .
H7A H 0.614(4) 0.469(4) 1.060(3) 0.071(16) Uiso 1 1 d . . . . .
H7B H 0.602(4) 0.437(5) 0.980(4) 0.09(2) Uiso 1 1 d . . . . .
C21 C 1.010(2) 0.270(2) 0.753(2) 0.065(8) Uani 0.167(11) 1 d . U P A 2
H21A H 1.084345 0.252983 0.755216 0.097 Uiso 0.167(11) 1 calc R . P A 2
H21B H 1.002302 0.338107 0.737797 0.097 Uiso 0.167(11) 1 calc R . P A 2
H21C H 0.978814 0.258662 0.807536 0.097 Uiso 0.167(11) 1 calc R . P A 2
O8 O 0.1455(2) 0.3235(3) 0.7068(2) 0.0416(10) Uani 0.769(6) 1 d D U P B 1
C22 C 0.1582(7) 0.3655(6) 0.7759(6) 0.095(3) Uani 0.769(6) 1 d . U P B 1
H22A H 0.230426 0.389710 0.781087 0.143 Uiso 0.769(6) 1 calc GR . P B 1
H22B H 0.145418 0.320622 0.821988 0.143 Uiso 0.769(6) 1 calc GR . P B 1
H22C H 0.108788 0.419168 0.778765 0.143 Uiso 0.769(6) 1 calc GR . P B 1
O9 O 0.2118(13) 0.4186(17) 0.8592(11) 0.116(10) Uani 0.231(6) 1 d . U P B 2
H8A H 0.202918 0.296509 0.693759 0.173 Uiso 0.769(6) 1 d DG . P B 1
H9A H 0.173036 0.411331 0.903108 0.173 Uiso 0.231(6) 1 d G . P B 2
H9B H 0.267605 0.451600 0.873353 0.173 Uiso 0.231(6) 1 d G . P B 2

loop_
_atom_site_aniso_label
_atom_site_aniso_U_11
_atom_site_aniso_U_22
_atom_site_aniso_U_33
_atom_site_aniso_U_23
_atom_site_aniso_U_13
_atom_site_aniso_U_12
Dy1 0.01515(7) 0.01719(8) 0.01097(6) 0.00116(4) 0.00057(4) 0.00128(4)
S1 0.0223(3) 0.0232(4) 0.0178(3) -0.0043(3) 0.0033(2) -0.0012(3)
S2 0.0191(3) 0.0299(4) 0.0151(3) 0.0051(3) 0.0023(2) 0.0046(3)
S3 0.0174(3) 0.0337(4) 0.0217(3) -0.0024(3) 0.0007(3) -0.0038(3)
S4 0.0259(3) 0.0324(4) 0.0123(3) 0.0034(3) 0.0026(2) 0.0102(3)
Na1 0.0236(6) 0.0236(6) 0.0181(5) 0.0008(4) 0.0039(4) 0.0038(4)
O1 0.0175(9) 0.0210(11) 0.0159(9) -0.0016(7) 0.0003(7) -0.0043(7)
O2 0.0261(10) 0.0281(12) 0.0114(8) 0.0047(8) 0.0030(7) 0.0080(8)
O3 0.0182(9) 0.0234(11) 0.0180(9) -0.0056(8) 0.0001(7) -0.0040(8)
O4 0.0208(9) 0.0258(12) 0.0151(9) 0.0058(8) 0.0058(7) 0.0108(8)
O5 0.0283(13) 0.0426(17) 0.0687(19) -0.0057(14) -0.0071(12) 0.0029(11)
O6 0.0324(12) 0.0373(14) 0.0291(11) 0.0013(10) 0.0140(9) 0.0052(10)
N1 0.0158(10) 0.0176(12) 0.0155(10) 0.0011(8) -0.0016(8) -0.0009(8)
N2 0.0252(12) 0.0200(13) 0.0099(10) 0.0019(8) -0.0008(8) 0.0021(9)
N3 0.0211(12) 0.0219(13) 0.0174(11) -0.0008(9) -0.0023(9) -0.0043(9)
N4 0.0158(10) 0.0186(12) 0.0151(10) -0.0006(9) 0.0019(8) 0.0020(8)
C1 0.0188(13) 0.0204(15) 0.0189(12) 0.0004(10) -0.0003(10) 0.0019(10)
C2 0.0226(14) 0.0248(17) 0.0289(15) -0.0053(12) -0.0047(11) -0.0022(11)
C3 0.0199(14) 0.0247(17) 0.0386(17) -0.0023(13) -0.0021(12) -0.0030(12)
C4 0.0181(13) 0.0314(18) 0.0323(16) 0.0003(13) 0.0050(11) -0.0014(12)
C5 0.0233(14) 0.0274(17) 0.0170(13) -0.0007(11) 0.0047(10) 0.0000(11)
C6 0.0201(13) 0.0199(15) 0.0159(12) 0.0009(10) -0.0010(10) 0.0000(10)
C7 0.0273(15) 0.0262(17) 0.0179(13) 0.0012(11) -0.0001(11) -0.0022(12)
C8 0.0338(17) 0.0298(18) 0.0170(13) 0.0050(11) -0.0052(12) 0.0010(12)
C9 0.0315(16) 0.0297(18) 0.0224(14) 0.0001(12) -0.0050(12) 0.0124(13)
C10 0.0268(15) 0.0270(17) 0.0193(13) -0.0012(11) -0.0008(11) 0.0089(12)
C11 0.0207(13) 0.0209(16) 0.0230(13) 0.0025(11) -0.0038(11) -0.0012(11)
C12 0.0258(15) 0.0270(18) 0.0331(16) 0.0011(13) -0.0071(12) -0.0050(12)
C13 0.0399(19) 0.034(2) 0.0374(18) -0.0066(15) -0.0121(15) -0.0094(15)
C14 0.047(2) 0.041(2) 0.0328(18) -0.0150(15) -0.0004(15) -0.0098(17)
C15 0.0364(17) 0.0315(19) 0.0226(14) -0.0091(13) 0.0028(12) -0.0026(14)
C16 0.0188(13) 0.0232(15) 0.0136(12) -0.0007(10) 0.0028(9) 0.0022(10)
C17 0.0217(14) 0.0281(17) 0.0187(13) 0.0000(11) 0.0041(10) 0.0052(11)
C18 0.0195(13) 0.0297(18) 0.0231(14) 0.0000(12) 0.0002(11) 0.0050(11)
C19 0.0214(14) 0.0249(16) 0.0168(13) 0.0023(10) -0.0031(10) 0.0015(11)
C20 0.0219(13) 0.0207(15) 0.0116(11) 0.0018(10) 0.0006(9) -0.0003(11)
O7 0.0474(15) 0.0393(16) 0.0255(12) -0.0030(11) 0.0096(11) 0.0008(12)
C21 0.043(12) 0.053(14) 0.096(16) 0.019(12) -0.018(12) 0.001(10)
O8 0.0265(17) 0.056(3) 0.043(2) 0.0054(17) 0.0011(14) 0.0043(15)
C22 0.090(6) 0.087(7) 0.110(7) 0.032(5) 0.028(5) 0.020(5)
O9 0.067(11) 0.21(2) 0.072(11) -0.029(13) 0.038(9) -0.089(14)

loop_
_atom_type_symbol
_atom_type_description
_atom_type_scat_dispersion_real
_atom_type_scat_dispersion_imag
_atom_type_scat_source
C C 0.0033 0.0016 'International Tables Vol C Tables 4.2.6.8 and 6.1.1.4'
H H 0.0000 0.0000 'International Tables Vol C Tables 4.2.6.8 and 6.1.1.4'
Dy Dy -0.1892 4.4098 'International Tables Vol C Tables 4.2.6.8 and 6.1.1.4'
N N 0.0061 0.0033 'International Tables Vol C Tables 4.2.6.8 and 6.1.1.4'
Na Na 0.0362 0.0249 'International Tables Vol C Tables 4.2.6.8 and 6.1.1.4'
O O 0.0106 0.0060 'International Tables Vol C Tables 4.2.6.8 and 6.1.1.4'
S S 0.1246 0.1234 'International Tables Vol C Tables 4.2.6.8 and 6.1.1.4'

loop_
_geom_angle_atom_site_label_1
_geom_angle_atom_site_label_2
_geom_angle_atom_site_label_3
_geom_angle
_geom_angle_site_symmetry_1
_geom_angle_site_symmetry_3
_geom_angle_publ_flag
S1 Dy1 S2 88.82(2) . . ?
S1 Dy1 S3 156.94(2) . . ?
S1 Dy1 Na1 97.43(2) . . ?
S2 Dy1 Na1 107.64(2) . . ?
S3 Dy1 S2 78.45(2) . . ?
S3 Dy1 Na1 104.69(3) . . ?
S4 Dy1 S1 78.90(2) . . ?
S4 Dy1 S2 68.06(2) . . ?
S4 Dy1 S3 78.52(2) . . ?
S4 Dy1 Na1 174.25(2) . . ?
O1 Dy1 S1 68.46(5) . . ?
O1 Dy1 S2 136.35(5) . . ?
O1 Dy1 S3 133.21(5) . . ?
O1 Dy1 S4 136.24(5) . . ?
O1 Dy1 Na1 44.32(5) . . ?
O2 Dy1 S1 84.64(6) . . ?
O2 Dy1 S2 67.05(5) . . ?
O2 Dy1 S3 107.37(6) . . ?
O2 Dy1 S4 132.22(5) . . ?
O2 Dy1 Na1 42.46(5) . . ?
O2 Dy1 O1 73.88(7) . . ?
O2 Dy1 O3 78.34(7) . . ?
O3 Dy1 S1 135.45(5) . . ?
O3 Dy1 S2 120.38(5) . . ?
O3 Dy1 S3 67.33(5) . . ?
O3 Dy1 S4 140.73(5) . . ?
O3 Dy1 Na1 44.51(5) . . ?
O3 Dy1 O1 67.33(6) . . ?
O4 Dy1 S1 92.33(6) . . ?
O4 Dy1 S2 134.82(5) . . ?
O4 Dy1 S3 83.51(5) . . ?
O4 Dy1 S4 67.91(5) . . ?
O4 Dy1 Na1 116.93(5) . . ?
O4 Dy1 O1 84.68(7) . . ?
O4 Dy1 O2 157.97(6) . . ?
O4 Dy1 O3 88.87(7) . . ?
Dy1 S1 Na1 140.41(3) . 2_656 ?
C1 S1 Dy1 100.95(10) . . ?
C1 S1 Na1 102.17(11) . 2_656 ?
C6 S2 Dy1 101.96(9) . . ?
C11 S3 Dy1 101.61(10) . . ?
C16 S4 Dy1 100.73(9) . . ?
S1 Na1 Dy1 119.73(4) 2_646 . ?
O1 Na1 Dy1 41.58(5) . . ?
O1 Na1 S1 160.71(6) . 2_646 ?
O1 Na1 O3 63.21(7) . . ?
O2 Na1 Dy1 40.98(5) . . ?
O2 Na1 S1 91.23(6) . 2_646 ?
O2 Na1 O1 70.50(7) . . ?
O2 Na1 O3 74.27(7) . . ?
O3 Na1 Dy1 41.27(5) . . ?
O3 Na1 S1 106.75(6) . 2_646 ?
O5 Na1 Dy1 127.30(8) . . ?
O5 Na1 S1 86.31(8) . 2_646 ?
O5 Na1 O1 102.69(10) . . ?
O5 Na1 O2 100.56(10) . . ?
O5 Na1 O3 165.84(10) . . ?
O5 Na1 O6 90.98(10) . . ?
O6 Na1 Dy1 131.28(7) . . ?
O6 Na1 S1 87.51(8) . 2_646 ?
O6 Na1 O1 109.09(9) . . ?
O6 Na1 O2 168.28(9) . . ?
O6 Na1 O3 94.94(8) . . ?
Dy1 O1 Na1 94.10(7) . . ?
N1 O1 Dy1 128.97(15) . . ?
N1 O1 Na1 112.71(15) . . ?
Dy1 O2 Na1 96.56(7) . . ?
N2 O2 Dy1 131.52(15) . . ?
N2 O2 Na1 130.87(16) . . ?
Dy1 O3 Na1 94.22(7) . . ?
N3 O3 Dy1 130.39(15) . . ?
N3 O3 Na1 130.19(16) . . ?
N4 O4 Dy1 129.19(14) . . ?
Na1 O5 H5B 128.7 . . ?
Na1 O5 H5A 107.4 . . ?
H5B O5 H5A 93.3 . . ?
C21 O5 Na1 129.4(13) . . ?
C21 O5 H5A 113.7 . . ?
Na1 O6 H6A 109.5 . . ?
Na1 O6 H6B 109.6 . . ?
H6A O6 H6B 104.4 . . ?
O1 N1 C1 121.1(2) . . ?
O1 N1 C5 116.6(2) . . ?
C5 N1 C1 122.3(2) . . ?
O2 N2 C6 120.2(2) . . ?
O2 N2 C10 117.4(2) . . ?
C10 N2 C6 122.5(2) . . ?
O3 N3 C11 120.1(2) . . ?
O3 N3 C15 117.1(2) . . ?
C15 N3 C11 122.8(3) . . ?
O4 N4 C16 120.7(2) . . ?
O4 N4 C20 117.4(2) . . ?
C20 N4 C16 121.9(2) . . ?
N1 C1 S1 120.3(2) . . ?
N1 C1 C2 116.2(2) . . ?
C2 C1 S1 123.4(2) . . ?
C1 C2 H2 119.1 . . ?
C3 C2 C1 121.8(3) . . ?
C3 C2 H2 119.1 . . ?
C2 C3 H3 120.1 . . ?
C2 C3 C4 119.8(3) . . ?
C4 C3 H3 120.1 . . ?
C3 C4 H4 120.7 . . ?
C5 C4 C3 118.5(3) . . ?
C5 C4 H4 120.7 . . ?
N1 C5 H5 119.3 . . ?
C4 C5 N1 121.3(3) . . ?
C4 C5 H5 119.3 . . ?
N2 C6 S2 118.8(2) . . ?
N2 C6 C7 117.1(2) . . ?
C7 C6 S2 124.1(2) . . ?
C6 C7 H7 119.4 . . ?
C8 C7 C6 121.3(3) . . ?
C8 C7 H7 119.4 . . ?
C7 C8 H8 120.4 . . ?
C7 C8 C9 119.3(3) . . ?
C9 C8 H8 120.4 . . ?
C8 C9 H9 120.3 . . ?
C10 C9 C8 119.3(3) . . ?
C10 C9 H9 120.3 . . ?
N2 C10 C9 120.5(3) . . ?
N2 C10 H10 119.7 . . ?
C9 C10 H10 119.7 . . ?
N3 C11 S3 119.3(2) . . ?
N3 C11 C12 116.5(3) . . ?
C12 C11 S3 124.1(2) . . ?
C11 C12 H12 119.2 . . ?
C13 C12 C11 121.7(3) . . ?
C13 C12 H12 119.2 . . ?
C12 C13 H13 120.2 . . ?
C12 C13 C14 119.5(3) . . ?
C14 C13 H13 120.2 . . ?
C13 C14 H14 120.4 . . ?
C15 C14 C13 119.2(3) . . ?
C15 C14 H14 120.4 . . ?
N3 C15 C14 120.2(3) . . ?
N3 C15 H15 119.9 . . ?
C14 C15 H15 119.9 . . ?
N4 C16 S4 118.9(2) . . ?
N4 C16 C17 117.0(2) . . ?
C17 C16 S4 124.1(2) . . ?
C16 C17 H17 119.2 . . ?
C18 C17 C16 121.7(3) . . ?
C18 C17 H17 119.2 . . ?
C17 C18 H18 120.3 . . ?
C17 C18 C19 119.4(3) . . ?
C19 C18 H18 120.3 . . ?
C18 C19 H19 120.5 . . ?
C20 C19 C18 119.1(3) . . ?
C20 C19 H19 120.5 . . ?
N4 C20 C19 121.0(2) . . ?
N4 C20 H20 119.5 . . ?
C19 C20 H20 119.5 . . ?
H7A O7 H7B 103(5) . . ?
O5 C21 H21A 109.5 . . ?
O5 C21 H21B 109.5 . . ?
O5 C21 H21C 109.5 . . ?
H21A C21 H21B 109.5 . . ?
H21A C21 H21C 109.5 . . ?
H21B C21 H21C 109.5 . . ?
C22 O8 H8A 109.3 . . ?
O8 C22 H22A 109.5 . . ?
O8 C22 H22B 109.5 . . ?
O8 C22 H22C 109.5 . . ?
H22A C22 H22B 109.5 . . ?
H22A C22 H22C 109.5 . . ?
H22B C22 H22C 109.5 . . ?
H9A O9 H9B 109.5 . . ?

loop_
_geom_bond_atom_site_label_1
_geom_bond_atom_site_label_2
_geom_bond_distance
_geom_bond_site_symmetry_2
_geom_bond_publ_flag
Dy1 S1 2.8388(7) . ?
Dy1 S2 2.8475(7) . ?
Dy1 S3 2.8416(7) . ?
Dy1 S4 2.8287(7) . ?
Dy1 Na1 3.5210(11) . ?
Dy1 O1 2.3427(19) . ?
Dy1 O2 2.3242(19) . ?
Dy1 O3 2.3290(19) . ?
Dy1 O4 2.3178(18) . ?
S1 Na1 2.9872(14) 2_656 ?
S1 C1 1.712(3) . ?
S2 C6 1.718(3) . ?
S3 C11 1.711(3) . ?
S4 C16 1.716(3) . ?
Na1 O1 2.466(2) . ?
Na1 O2 2.393(2) . ?
Na1 O3 2.475(2) . ?
Na1 O5 2.326(3) . ?
Na1 O6 2.339(2) . ?
O1 N1 1.342(3) . ?
O2 N2 1.341(3) . ?
O3 N3 1.345(3) . ?
O4 N4 1.334(3) . ?
O5 H5B 0.9274 . ?
O5 H5A 0.9143 . ?
O5 C21 1.33(3) . ?
O6 H6A 0.8728 . ?
O6 H6B 0.8721 . ?
N1 C1 1.366(3) . ?
N1 C5 1.364(3) . ?
N2 C6 1.366(3) . ?
N2 C10 1.352(4) . ?
N3 C11 1.367(4) . ?
N3 C15 1.357(4) . ?
N4 C16 1.374(3) . ?
N4 C20 1.362(3) . ?
C1 C2 1.409(4) . ?
C2 H2 0.9500 . ?
C2 C3 1.364(4) . ?
C3 H3 0.9500 . ?
C3 C4 1.394(4) . ?
C4 H4 0.9500 . ?
C4 C5 1.358(4) . ?
C5 H5 0.9500 . ?
C6 C7 1.404(4) . ?
C7 H7 0.9500 . ?
C7 C8 1.371(4) . ?
C8 H8 0.9500 . ?
C8 C9 1.392(5) . ?
C9 H9 0.9500 . ?
C9 C10 1.370(4) . ?
C10 H10 0.9500 . ?
C11 C12 1.408(4) . ?
C12 H12 0.9500 . ?
C12 C13 1.365(5) . ?
C13 H13 0.9500 . ?
C13 C14 1.392(5) . ?
C14 H14 0.9500 . ?
C14 C15 1.374(5) . ?
C15 H15 0.9500 . ?
C16 C17 1.404(4) . ?
C17 H17 0.9500 . ?
C17 C18 1.372(4) . ?
C18 H18 0.9500 . ?
C18 C19 1.395(4) . ?
C19 H19 0.9500 . ?
C19 C20 1.369(4) . ?
C20 H20 0.9500 . ?
O7 H7A 0.87(5) . ?
O7 H7B 0.85(6) . ?
C21 H21A 0.9800 . ?
C21 H21B 0.9800 . ?
C21 H21C 0.9800 . ?
O8 C22 1.249(11) . ?
O8 H8A 0.8529 . ?
C22 H22A 0.9800 . ?
C22 H22B 0.9800 . ?
C22 H22C 0.9800 . ?
O9 H9A 0.8702 . ?
O9 H9B 0.8700 . ?

loop_
_geom_hbond_atom_site_label_D
_geom_hbond_atom_site_label_H
_geom_hbond_atom_site_label_A
_geom_hbond_distance_DH
_geom_hbond_distance_HA
_geom_hbond_distance_DA
_geom_hbond_angle_DHA
_geom_hbond_site_symmetry_A
_geom_hbond_publ_flag
O5 H5B O8 0.93 2.09 2.792(4) 130.9 1_655 yes
O6 H6A O7 0.87 1.91 2.760(4) 165.5 2_646 yes

loop_
_geom_torsion_atom_site_label_1
_geom_torsion_atom_site_label_2
_geom_torsion_atom_site_label_3
_geom_torsion_atom_site_label_4
_geom_torsion
_geom_torsion_site_symmetry_1
_geom_torsion_site_symmetry_2
_geom_torsion_site_symmetry_3
_geom_torsion_site_symmetry_4
_geom_torsion_publ_flag
Dy1 S1 C1 N1 3.7(2) . . . . ?
Dy1 S1 C1 C2 -178.4(2) . . . . ?
Dy1 S2 C6 N2 -2.3(2) . . . . ?
Dy1 S2 C6 C7 178.0(2) . . . . ?
Dy1 S3 C11 N3 6.3(2) . . . . ?
Dy1 S3 C11 C12 -174.1(2) . . . . ?
Dy1 S4 C16 N4 -11.3(2) . . . . ?
Dy1 S4 C16 C17 171.0(2) . . . . ?
Dy1 O1 N1 C1 -2.3(3) . . . . ?
Dy1 O1 N1 C5 178.44(18) . . . . ?
Dy1 O2 N2 C6 8.4(4) . . . . ?
Dy1 O2 N2 C10 -172.1(2) . . . . ?
Dy1 O3 N3 C11 -11.3(4) . . . . ?
Dy1 O3 N3 C15 169.1(2) . . . . ?
Dy1 O4 N4 C16 14.0(4) . . . . ?
Dy1 O4 N4 C20 -167.08(19) . . . . ?
S1 C1 C2 C3 -177.2(3) . . . . ?
S2 C6 C7 C8 179.9(2) . . . . ?
S3 C11 C12 C13 179.5(3) . . . . ?
S4 C16 C17 C18 177.4(2) . . . . ?
Na1 S1 C1 N1 -143.9(2) 2_656 . . . ?
Na1 S1 C1 C2 34.0(3) 2_656 . . . ?
Na1 O1 N1 C1 -118.3(2) . . . . ?
Na1 O1 N1 C5 62.5(2) . . . . ?
Na1 O2 N2 C6 -157.0(2) . . . . ?
Na1 O2 N2 C10 22.4(4) . . . . ?
Na1 O3 N3 C11 136.4(2) . . . . ?
Na1 O3 N3 C15 -43.3(3) . . . . ?
O1 N1 C1 S1 -1.8(4) . . . . ?
O1 N1 C1 C2 -179.9(2) . . . . ?
O1 N1 C5 C4 179.3(3) . . . . ?
O2 N2 C6 S2 -2.4(4) . . . . ?
O2 N2 C6 C7 177.3(3) . . . . ?
O2 N2 C10 C9 -176.9(3) . . . . ?
O3 N3 C11 S3 0.7(4) . . . . ?
O3 N3 C11 C12 -178.9(3) . . . . ?
O3 N3 C15 C14 179.9(3) . . . . ?
O4 N4 C16 S4 1.9(4) . . . . ?
O4 N4 C16 C17 179.8(3) . . . . ?
O4 N4 C20 C19 -179.8(3) . . . . ?
N1 C1 C2 C3 0.8(4) . . . . ?
N2 C6 C7 C8 0.2(4) . . . . ?
N3 C11 C12 C13 -1.0(5) . . . . ?
N4 C16 C17 C18 -0.4(4) . . . . ?
C1 N1 C5 C4 0.1(4) . . . . ?
C1 C2 C3 C4 -0.3(5) . . . . ?
C2 C3 C4 C5 -0.3(5) . . . . ?
C3 C4 C5 N1 0.4(5) . . . . ?
C5 N1 C1 S1 177.4(2) . . . . ?
C5 N1 C1 C2 -0.7(4) . . . . ?
C6 N2 C10 C9 2.5(5) . . . . ?
C6 C7 C8 C9 1.4(5) . . . . ?
C7 C8 C9 C10 -1.0(5) . . . . ?
C8 C9 C10 N2 -0.9(5) . . . . ?
C10 N2 C6 S2 178.1(2) . . . . ?
C10 N2 C6 C7 -2.2(4) . . . . ?
C11 N3 C15 C14 0.3(5) . . . . ?
C11 C12 C13 C14 0.1(6) . . . . ?
C12 C13 C14 C15 1.0(6) . . . . ?
C13 C14 C15 N3 -1.2(6) . . . . ?
C15 N3 C11 S3 -179.7(2) . . . . ?
C15 N3 C11 C12 0.7(4) . . . . ?
C16 N4 C20 C19 -0.9(4) . . . . ?
C16 C17 C18 C19 -0.1(5) . . . . ?
C17 C18 C19 C20 0.1(5) . . . . ?
C18 C19 C20 N4 0.4(4) . . . . ?
C20 N4 C16 S4 -176.9(2) . . . . ?
C20 N4 C16 C17 0.9(4) . . . . ?
